data_2011725
loop_
_publ_author_name
'Thu\'ery, Pierre'
'Nierlich, Martine'
'Vicens, Jacques'
'Masci, Bernardo'

_publ_section_title
;
 A 1:1:1 chloroform/tetrahydrofuran solvate of
 <i>p</i>-<i>tert</i>-butyltetrahomodioxacalix[4]arene
;
_journal_issue 1
_journal_name_full 'Acta Crystallographica Section C'
_journal_page_first 70
_journal_page_last 71
_journal_paper_doi 10.1107/S0108270100013329
_journal_volume 57
_journal_year 2001
_chemical_formula_moiety 'C46 H60 O6 ,CHCl3 , C4 H8 O'
_chemical_formula_sum 'C51 H69 Cl3 O7'
_chemical_formula_weight 900.41
_space_group_IT_number 19
_symmetry_cell_setting orthorhombic
_symmetry_space_group_name_Hall 'P 2ac 2ab'
_symmetry_space_group_name_H-M 'P 21 21 21'
_audit_creation_method SHELXL-97
_cell_angle_alpha 90.00
_cell_angle_beta 90.00
_cell_angle_gamma 90.00
_cell_formula_units_Z 4
_cell_length_a 9.2248(5)
_cell_length_b 17.6451(15)
_cell_length_c 30.282(3)
_cell_measurement_reflns_used 35687
_cell_measurement_temperature 100(2)
_cell_measurement_theta_max 25.68
_cell_measurement_theta_min 2.69
_cell_volume 4929.1(7)
_computing_cell_refinement 'DENZO-SMN (Otwinowski & Minor, 1997)'
_computing_data_collection 'Kappa-CCD Software (Nonius, 1997)'
_computing_data_reduction DENZO-SMN
_computing_molecular_graphics 'SHELXTL (Sheldrick, 1999)'
_computing_publication_material
;
SHELXTL (Sheldrick, 1999) and PARST97 (Nardelli, 1995)
;
_computing_structure_refinement 'SHELXL97 (Sheldrick, 1997)'
_computing_structure_solution 'SHELXS97 (Sheldrick, 1997)'
_diffrn_ambient_temperature 100(2)
_diffrn_detector_area_resol_mean 18
_diffrn_measured_fraction_theta_full .971
_diffrn_measured_fraction_theta_max .971
_diffrn_measurement_device_type 'Nonius Kappa-CCD'
_diffrn_measurement_method '\f scans'
_diffrn_radiation_monochromator graphite
_diffrn_radiation_source 'fine-focus sealed tube'
_diffrn_radiation_type MoK\a
_diffrn_radiation_wavelength .71073
_diffrn_reflns_av_R_equivalents .0836
_diffrn_reflns_av_sigmaI/netI .1256
_diffrn_reflns_limit_h_max 10
_diffrn_reflns_limit_h_min 0
_diffrn_reflns_limit_k_max 21
_diffrn_reflns_limit_k_min -21
_diffrn_reflns_limit_l_max 36
_diffrn_reflns_limit_l_min -36
_diffrn_reflns_number 35687
_diffrn_reflns_theta_full 25.68
_diffrn_reflns_theta_max 25.68
_diffrn_reflns_theta_min 2.69
_diffrn_standards_decay_% none
_exptl_absorpt_coefficient_mu .235
_exptl_absorpt_correction_type none
_exptl_crystal_colour colourless
_exptl_crystal_density_diffrn 1.213
_exptl_crystal_density_meas ?
_exptl_crystal_description parallelepipedic
_exptl_crystal_F_000 1928
_exptl_crystal_size_max .28
_exptl_crystal_size_mid .28
_exptl_crystal_size_min .25
_refine_diff_density_max .710
_refine_diff_density_min -.393
_refine_ls_abs_structure_details 'Flack H D (1983), Acta Cryst. A39, 876-881'
_refine_ls_abs_structure_Flack .00
_refine_ls_extinction_method none
_refine_ls_goodness_of_fit_ref .960
_refine_ls_hydrogen_treatment mixed
_refine_ls_matrix_type full
_refine_ls_number_parameters 562
_refine_ls_number_reflns 9064
_refine_ls_number_restraints 42
_refine_ls_restrained_S_all .966
_refine_ls_R_factor_all .1356
_refine_ls_R_factor_gt .0775
_refine_ls_shift/su_max .001
_refine_ls_shift/su_mean .000
_refine_ls_structure_factor_coef Fsqd
_refine_ls_weighting_details 'calc w = 1/[\s^2^(Fo^2^)+(0.1216P)^2^] where P=(Fo^2^+2Fc^2^)/3'
_refine_ls_weighting_scheme calc
_refine_ls_wR_factor_ref .2130
_reflns_number_gt 5464
_reflns_number_total 9064
_reflns_threshold_expression I>2\s(I)
_cod_data_source_file na1482.cif
_cod_data_source_block I
_cod_depositor_comments
;
The following automatic conversions were performed:

'_exptl_crystal_density_meas' value 'not measured' was changed to '?'
- the value is perceived as not measured.

Automatic conversion script
Id: cif_fix_values 3008 2015-01-20 13:52:24Z robertas 
;
_cod_database_code 2011725

loop_
_symmetry_equiv_pos_as_xyz
'x, y, z'
'-x+1/2, -y, z+1/2'
'-x, y+1/2, -z+1/2'
'x+1/2, -y+1/2, -z'

loop_
_atom_site_label
_atom_site_fract_x
_atom_site_fract_y
_atom_site_fract_z
_atom_site_U_iso_or_equiv
_atom_site_adp_type
_atom_site_calc_flag
_atom_site_refinement_flags
_atom_site_occupancy
_atom_site_disorder_assembly
_atom_site_disorder_group
_atom_site_type_symbol
O1 .8511(3) .41297(18) .05789(11) .0224(8) Uani d . 1 . . O
H1 .8944 .4241 .0344 .027 Uiso d R 1 . . H
O2 .9551(3) .5157(2) -.00001(11) .0258(8) Uani d . 1 . . O
O3 .7592(4) .4037(2) -.03249(12) .0350(9) Uani d . 1 . . O
H3 .7070 .3578 -.0342 .042 Uiso d R 1 . . H
O4 .5418(3) .30084(19) -.03874(11) .0233(8) Uani d . 1 . . O
H4 .4826 .2992 -.0093 .028 Uiso d R 1 . . H
O5 .3058(3) .30112(19) .01185(11) .0242(8) Uani d . 1 . . O
O6 .5522(3) .38272(19) .04573(10) .0213(7) Uani d . 1 . . O
H6 .6490 .3939 .0506 .026 Uiso d R 1 . . H
C1 .8370(4) .4743(3) .08699(16) .0195(10) Uani d . 1 . . C
C2 .7533(4) .4645(3) .12435(15) .0179(10) Uani d . 1 . . C
C3 .7346(5) .5263(3) .15212(16) .0217(10) Uani d . 1 . . C
H3A .6772 .5202 .1771 .026 Uiso calc R 1 . . H
C4 .7976(5) .5974(3) .14454(16) .0228(11) Uani d . 1 . . C
C5 .8830(5) .6040(3) .10650(16) .0214(10) Uani d . 1 . . C
H5 .9257 .6505 .1001 .026 Uiso calc R 1 . . H
C6 .9060(4) .5433(3) .07784(16) .0197(10) Uani d . 1 . . C
C7 .7738(6) .6632(3) .17627(19) .0316(12) Uani d . 1 . . C
C8 .8539(10) .6492(4) .2188(3) .067(2) Uani d . 1 . . C
H8A .8330 .5990 .2292 .100 Uiso calc R 1 . . H
H8B .8236 .6856 .2405 .100 Uiso calc R 1 . . H
H8C .9562 .6542 .2138 .100 Uiso calc R 1 . . H
C9 .6100(7) .6699(4) .1870(3) .058(2) Uani d . 1 . . C
H9A .5570 .6793 .1602 .086 Uiso calc R 1 . . H
H9B .5948 .7110 .2072 .086 Uiso calc R 1 . . H
H9C .5767 .6235 .2000 .086 Uiso calc R 1 . . H
C10 .8140(9) .7389(3) .1562(2) .0534(19) Uani d . 1 . . C
H10A .9170 .7411 .1518 .080 Uiso calc R 1 . . H
H10B .7847 .7790 .1757 .080 Uiso calc R 1 . . H
H10C .7659 .7447 .1283 .080 Uiso calc R 1 . . H
C11 1.0082(5) .5516(3) .03893(15) .0241(11) Uani d . 1 . . C
H11A 1.0231 .6050 .0330 .029 Uiso calc R 1 . . H
H11B 1.1013 .5297 .0466 .029 Uiso calc R 1 . . H
C12 .8357(6) .5522(3) -.01916(18) .0325(12) Uani d . 1 . . C
H12A .8543 .6062 -.0208 .039 Uiso calc R 1 . . H
H12B .7508 .5445 -.0008 .039 Uiso calc R 1 . . H
C13 .8066(5) .5223(3) -.06456(19) .0331(13) Uani d . 1 . . C
C14 .7659(5) .4457(3) -.06974(18) .0298(12) Uani d . 1 . . C
C15 .7326(4) .4179(3) -.11206(17) .0224(10) Uani d . 1 . . C
C16 .7407(5) .4668(3) -.14761(17) .0213(10) Uani d . 1 . . C
H16 .7120 .4492 -.1752 .026 Uiso calc R 1 . . H
C17 .7899(5) .5413(3) -.14414(18) .0270(11) Uani d . 1 . . C
C18 .8173(6) .5681(3) -.10158(18) .0341(13) Uani d . 1 . . C
H18 .8437 .6186 -.0979 .041 Uiso calc R 1 . . H
C19 .7949(5) .5958(3) -.18339(17) .0248(11) Uani d . 1 . . C
C20 .6714(6) .6530(4) -.1800(2) .0394(14) Uani d . 1 . . C
H20A .6761 .6875 -.2045 .059 Uiso calc R 1 . . H
H20B .6800 .6808 -.1529 .059 Uiso calc R 1 . . H
H20C .5802 .6267 -.1805 .059 Uiso calc R 1 . . H
C21 .7839(6) .5554(3) -.22760(18) .0362(13) Uani d . 1 . . C
H21A .8601 .5186 -.2299 .054 Uiso calc R 1 . . H
H21B .7930 .5917 -.2510 .054 Uiso calc R 1 . . H
H21C .6917 .5305 -.2297 .054 Uiso calc R 1 . . H
C22 .9406(6) .6384(4) -.1838(2) .0409(15) Uani d . 1 . . C
H22A 1.0187 .6026 -.1816 .061 Uiso calc R 1 . . H
H22B .9444 .6727 -.1592 .061 Uiso calc R 1 . . H
H22C .9495 .6664 -.2109 .061 Uiso calc R 1 . . H
C23 .6772(5) .3363(3) -.11966(17) .0219(11) Uani d . 1 . . C
H23A .7044 .3198 -.1491 .026 Uiso calc R 1 . . H
H23B .7229 .3025 -.0986 .026 Uiso calc R 1 . . H
C24 .5149(4) .3311(3) -.11476(17) .0193(10) Uani d . 1 . . C
C25 .4507(5) .3134(3) -.07492(16) .0192(10) Uani d . 1 . . C
C26 .3010(5) .3069(3) -.06974(16) .0217(11) Uani d . 1 . . C
C27 .2140(5) .3194(3) -.10703(16) .0212(11) Uani d . 1 . . C
H27 .1138 .3171 -.1039 .025 Uiso calc R 1 . . H
C28 .2714(5) .3352(3) -.14866(16) .0189(10) Uani d . 1 . . C
C29 .4241(5) .3412(3) -.15117(16) .0183(10) Uani d . 1 . . C
H29 .4660 .3524 -.1783 .022 Uiso calc R 1 . . H
C30 .1784(5) .3469(3) -.18981(16) .0208(10) Uani d . 1 . . C
C31 .1912(7) .4284(3) -.2056(2) .0431(15) Uani d . 1 . . C
H31A .1353 .4349 -.2320 .065 Uiso calc R 1 . . H
H31B .2910 .4399 -.2115 .065 Uiso calc R 1 . . H
H31C .1552 .4619 -.1831 .065 Uiso calc R 1 . . H
C32 .0196(5) .3289(4) -.1811(2) .0383(14) Uani d . 1 . . C
H32A -.0132 .3570 -.1559 .057 Uiso calc R 1 . . H
H32B .0090 .2756 -.1756 .057 Uiso calc R 1 . . H
H32C -.0371 .3428 -.2065 .057 Uiso calc R 1 . . H
C33 .2310(6) .2940(4) -.22643(18) .0367(13) Uani d . 1 . . C
H33A .1795 .3049 -.2532 .055 Uiso calc R 1 . . H
H33B .2135 .2424 -.2180 .055 Uiso calc R 1 . . H
H33C .3329 .3014 -.2311 .055 Uiso calc R 1 . . H
C34 .2330(5) .2775(3) -.02779(16) .0261(11) Uani d . 1 . . C
H34A .1331 .2945 -.0265 .031 Uiso calc R 1 . . H
H34B .2320 .2225 -.0288 .031 Uiso calc R 1 . . H
C35 .2599(5) .3735(3) .02840(16) .0231(11) Uani d . 1 . . C
H35A .1549 .3769 .0280 .028 Uiso calc R 1 . . H
H35B .2987 .4139 .0101 .028 Uiso calc R 1 . . H
C36 .3156(4) .3808(3) .07508(16) .0205(10) Uani d . 1 . . C
C37 .4671(5) .3848(3) .08268(16) .0200(10) Uani d . 1 . . C
C38 .5191(4) .3881(3) .12493(16) .0182(10) Uani d . 1 . . C
C39 .4223(5) .3924(3) .16034(17) .0208(10) Uani d . 1 . . C
H39 .4592 .3965 .1888 .025 Uiso calc R 1 . . H
C40 .2698(5) .3907(3) .15439(15) .0195(10) Uani d . 1 . . C
C41 .2207(5) .3855(3) .11068(16) .0225(10) Uani d . 1 . . C
H41 .1214 .3853 .1053 .027 Uiso calc R 1 . . H
C42 .1647(5) .4005(3) .19308(16) .0228(11) Uani d . 1 . . C
C43 .1035(5) .4799(3) .1916(2) .0311(13) Uani d . 1 . . C
H43A .0283 .4848 .2133 .047 Uiso calc R 1 . . H
H43B .0643 .4896 .1628 .047 Uiso calc R 1 . . H
H43C .1792 .5157 .1978 .047 Uiso calc R 1 . . H
C44 .2381(5) .3865(3) .23702(15) .0253(11) Uani d . 1 . . C
H44A .2814 .3370 .2370 .038 Uiso calc R 1 . . H
H44B .1676 .3895 .2603 .038 Uiso calc R 1 . . H
H44C .3118 .4240 .2417 .038 Uiso calc R 1 . . H
C45 .0403(5) .3421(3) .18882(19) .0322(12) Uani d . 1 . . C
H45A .0796 .2917 .1900 .048 Uiso calc R 1 . . H
H45B -.0087 .3493 .1612 .048 Uiso calc R 1 . . H
H45C -.0271 .3490 .2126 .048 Uiso calc R 1 . . H
C46 .6821(5) .3889(3) .13465(17) .0212(10) Uani d . 1 . . C
H46A .6972 .3771 .1656 .025 Uiso calc R 1 . . H
H46B .7287 .3496 .1173 .025 Uiso calc R 1 . . H
C47 .4073(9) .6656(5) .0445(3) .073(2) Uani d . 1 . . C
H47 .3665 .6632 .0147 .087 Uiso calc R 1 . . H
Cl1 .2803(3) .70978(15) .07854(10) .1005(9) Uani d . 1 . . Cl
Cl2 .5685(3) .71738(15) .04176(9) .0934(8) Uani d . 1 . . Cl
Cl3 .4431(3) .57232(12) .06175(9) .0862(7) Uani d . 1 . . Cl
O7 .3201(5) .6469(3) -.05420(16) .0573(13) Uani d . 1 . . O
C48 .1989(8) .6047(4) -.0688(3) .067(2) Uani d U 1 . . C
H48A .1481 .6328 -.0916 .080 Uiso calc R 1 . . H
H48B .1326 .5969 -.0443 .080 Uiso calc R 1 . . H
C49 .2451(12) .5324(7) -.0860(4) .109(3) Uani d U 1 . . C
H49A .2164 .4916 -.0664 .131 Uiso calc R 1 . . H
H49B .2038 .5234 -.1150 .131 Uiso calc R 1 . . H
C50 .3989(12) .5381(7) -.0884(5) .118(3) Uani d U 1 . . C
H50A .4294 .5323 -.1189 .141 Uiso calc R 1 . . H
H50B .4422 .4974 -.0714 .141 Uiso calc R 1 . . H
C51 .4506(10) .6109(6) -.0715(4) .091(3) Uani d U 1 . . C
H51A .5220 .6036 -.0484 .110 Uiso calc R 1 . . H
H51B .4931 .6411 -.0950 .110 Uiso calc R 1 . . H

loop_
_atom_site_aniso_label
_atom_site_aniso_U_11
_atom_site_aniso_U_22
_atom_site_aniso_U_33
_atom_site_aniso_U_12
_atom_site_aniso_U_13
_atom_site_aniso_U_23
O1 .0215(15) .0262(18) .0196(19) -.0027(13) .0050(13) -.0064(15)
O2 .0301(17) .0293(19) .0182(19) -.0059(15) -.0014(15) -.0016(15)
O3 .0424(19) .033(2) .030(2) -.0093(16) -.0027(17) .0054(17)
O4 .0239(16) .0267(19) .0192(19) .0036(14) -.0009(14) -.0009(15)
O5 .0297(17) .0235(18) .0195(19) -.0008(14) -.0031(14) -.0058(15)
O6 .0208(15) .0293(19) .0139(17) -.0055(14) .0002(13) -.0005(15)
C1 .015(2) .017(2) .026(3) -.0002(17) -.0071(19) -.003(2)
C2 .0132(19) .024(3) .017(2) -.0007(18) -.0046(18) .001(2)
C3 .019(2) .024(3) .022(3) -.0026(19) .0044(19) .001(2)
C4 .028(2) .024(3) .017(3) .0006(19) -.001(2) -.004(2)
C5 .027(2) .017(2) .020(3) -.0090(18) -.001(2) .001(2)
C6 .017(2) .026(3) .017(3) -.0030(18) .0003(18) -.002(2)
C7 .037(3) .025(3) .032(3) -.002(2) .003(2) -.002(2)
C8 .100(6) .050(4) .050(5) .020(4) -.036(4) -.019(4)
C9 .058(4) .041(4) .073(5) .001(3) .038(4) -.015(4)
C10 .091(5) .025(3) .044(4) -.006(3) .022(4) -.007(3)
C11 .027(2) .033(3) .013(3) -.010(2) .0002(19) -.002(2)
C12 .038(3) .033(3) .026(3) -.003(2) -.004(2) -.006(2)
C13 .031(3) .036(3) .032(3) -.001(2) .000(2) -.001(3)
C14 .030(3) .032(3) .027(3) -.003(2) .001(2) .002(2)
C15 .017(2) .025(3) .025(3) -.0045(19) -.0021(19) .002(2)
C16 .015(2) .025(3) .023(3) -.0005(19) .0002(19) .000(2)
C17 .028(3) .028(3) .025(3) -.004(2) -.006(2) .002(2)
C18 .042(3) .034(3) .026(3) -.007(2) -.001(2) .011(2)
C19 .028(2) .023(3) .023(3) .002(2) .001(2) .004(2)
C20 .035(3) .052(4) .031(3) .016(3) -.001(3) .008(3)
C21 .053(3) .035(3) .020(3) .003(3) .002(3) .003(2)
C22 .040(3) .049(4) .034(4) -.011(3) -.001(3) .008(3)
C23 .022(2) .018(2) .026(3) -.0032(19) .000(2) -.002(2)
C24 .021(2) .010(2) .027(3) -.0019(17) -.002(2) -.001(2)
C25 .023(2) .016(2) .018(3) .0026(18) -.004(2) -.0004(19)
C26 .023(2) .023(3) .019(3) -.0059(19) .001(2) .002(2)
C27 .022(2) .022(3) .020(3) -.0015(18) .0025(19) -.004(2)
C28 .022(2) .017(2) .018(3) -.0029(19) -.0029(19) -.001(2)
C29 .020(2) .019(2) .015(3) .0033(18) .0041(18) -.002(2)
C30 .018(2) .022(3) .022(3) .0009(18) .0019(19) .000(2)
C31 .052(3) .033(3) .045(4) -.004(3) -.013(3) .006(3)
C32 .029(3) .057(4) .029(3) -.009(2) -.006(2) .012(3)
C33 .040(3) .047(3) .022(3) .006(3) -.011(2) -.008(3)
C34 .027(2) .031(3) .020(3) -.008(2) -.003(2) -.001(2)
C35 .019(2) .031(3) .019(3) .004(2) -.004(2) -.006(2)
C36 .017(2) .022(3) .022(3) .0018(19) -.0039(19) -.004(2)
C37 .019(2) .018(2) .023(3) .0002(19) .0040(19) -.003(2)
C38 .017(2) .019(3) .018(3) -.0014(18) -.0019(18) .005(2)
C39 .026(2) .016(2) .020(3) .0013(19) -.006(2) .000(2)
C40 .019(2) .019(2) .021(3) -.0060(18) -.0015(18) -.002(2)
C41 .020(2) .025(3) .023(3) -.0010(19) -.0008(19) .001(2)
C42 .022(2) .024(3) .021(3) -.0059(19) .0011(19) -.006(2)
C43 .022(2) .035(3) .036(3) .007(2) -.002(2) -.009(3)
C44 .028(2) .031(3) .017(3) .003(2) .004(2) -.003(2)
C45 .028(2) .039(3) .030(3) -.013(2) .006(2) -.007(3)
C46 .017(2) .022(3) .024(3) -.0003(19) -.0051(19) .001(2)
C47 .082(5) .053(5) .082(6) .002(4) -.030(5) -.002(4)
Cl1 .0882(15) .0866(16) .127(2) -.0010(13) .0001(14) -.0468(16)
Cl2 .0961(16) .0803(16) .1037(19) -.0264(13) -.0120(14) .0019(14)
Cl3 .0915(14) .0536(12) .113(2) -.0001(10) -.0220(14) .0112(12)
O7 .041(2) .067(3) .064(3) .006(2) -.002(2) -.013(3)
C48 .065(3) .063(3) .073(4) -.007(3) .007(3) -.005(3)
C49 .108(4) .106(4) .114(4) .007(4) -.004(4) -.014(4)
C50 .113(4) .115(4) .125(5) .011(4) .020(4) -.009(4)
C51 .077(4) .106(4) .091(4) .003(4) .008(3) .007(4)

loop_
_atom_type_symbol
_atom_type_description
_atom_type_scat_dispersion_real
_atom_type_scat_dispersion_imag
_atom_type_scat_source
C C .0033 .0016 'International Tables Vol C Tables 4.2.6.8 and 6.1.1.4'
H H .0000 .0000 'International Tables Vol C Tables 4.2.6.8 and 6.1.1.4'
O O .0106 .0060 'International Tables Vol C Tables 4.2.6.8 and 6.1.1.4'
Cl Cl .1484 .1585 'International Tables Vol C Tables 4.2.6.8 and 6.1.1.4'

loop_
_geom_angle_atom_site_label_1
_geom_angle_atom_site_label_2
_geom_angle_atom_site_label_3
_geom_angle
C12 O2 C11 114.2(4)
C35 O5 C34 114.3(3)
C2 C1 C6 121.7(4)
C2 C1 O1 118.0(4)
C6 C1 O1 120.3(4)
C1 C2 C3 117.9(4)
C1 C2 C46 121.3(4)
C3 C2 C46 120.8(4)
C2 C3 C4 123.5(4)
C3 C4 C5 116.3(4)
C3 C4 C7 121.3(4)
C5 C4 C7 122.4(4)
C6 C5 C4 122.2(4)
C5 C6 C1 118.3(4)
C5 C6 C11 120.3(4)
C1 C6 C11 121.3(4)
C8 C7 C10 111.6(5)
C8 C7 C4 110.1(5)
C10 C7 C4 112.6(5)
C8 C7 C9 108.2(6)
C10 C7 C9 104.8(5)
C4 C7 C9 109.3(5)
O2 C11 C6 112.7(4)
O2 C12 C13 111.0(4)
C18 C13 C14 119.2(5)
C18 C13 C12 121.6(5)
C14 C13 C12 119.2(5)
O3 C14 C15 123.9(5)
O3 C14 C13 116.4(5)
C15 C14 C13 119.6(5)
C16 C15 C14 118.6(4)
C16 C15 C23 118.9(4)
C14 C15 C23 122.3(4)
C15 C16 C17 123.2(5)
C16 C17 C18 116.6(5)
C16 C17 C19 122.9(5)
C18 C17 C19 119.9(5)
C13 C18 C17 122.4(5)
C17 C19 C21 112.9(4)
C17 C19 C20 109.9(4)
C21 C19 C20 108.6(4)
C17 C19 C22 109.9(4)
C21 C19 C22 106.2(4)
C20 C19 C22 109.2(4)
C24 C23 C15 111.7(4)
C25 C24 C29 117.5(4)
C25 C24 C23 121.8(4)
C29 C24 C23 120.7(4)
C24 C25 C26 122.8(4)
C24 C25 O4 117.6(4)
C26 C25 O4 119.6(4)
C25 C26 C27 117.6(4)
C25 C26 C34 122.3(4)
C27 C26 C34 119.6(4)
C28 C27 C26 122.8(4)
C27 C28 C29 116.2(4)
C27 C28 C30 123.5(4)
C29 C28 C30 120.4(4)
C24 C29 C28 123.0(4)
C31 C30 C33 109.0(5)
C31 C30 C32 109.1(4)
C33 C30 C32 107.6(4)
C31 C30 C28 109.9(4)
C33 C30 C28 109.3(4)
C32 C30 C28 111.8(4)
O5 C34 C26 114.1(4)
O5 C35 C36 107.6(4)
C41 C36 C37 119.4(4)
C41 C36 C35 121.1(4)
C37 C36 C35 119.5(4)
C38 C37 O6 124.4(4)
C38 C37 C36 120.0(4)
O6 C37 C36 115.6(4)
C37 C38 C39 119.7(4)
C37 C38 C46 121.6(4)
C39 C38 C46 118.6(4)
C38 C39 C40 122.3(5)
C41 C40 C39 116.2(4)
C41 C40 C42 121.6(4)
C39 C40 C42 121.9(4)
C40 C41 C36 122.1(4)
C43 C42 C44 110.1(4)
C43 C42 C40 108.6(4)
C44 C42 C40 111.8(4)
C43 C42 C45 109.8(4)
C44 C42 C45 107.2(4)
C40 C42 C45 109.3(4)
C2 C46 C38 113.2(4)
Cl1 C47 Cl2 111.5(5)
Cl1 C47 Cl3 111.7(5)
Cl2 C47 Cl3 110.1(4)
C48 O7 C51 108.2(6)
O7 C48 C49 110.1(7)
C50 C49 C48 104.5(10)
C49 C50 C51 111.6(10)
O7 C51 C50 103.8(8)

loop_
_geom_bond_atom_site_label_1
_geom_bond_atom_site_label_2
_geom_bond_site_symmetry_2
_geom_bond_distance
_geom_bond_publ_flag
O1 C1 . 1.402(6) ?
O2 C12 . 1.401(6) ?
O2 C11 . 1.425(6) ?
O3 C14 . 1.352(6) ?
O4 C25 . 1.398(6) ?
O5 C35 . 1.436(6) ?
O5 C34 . 1.438(6) ?
O6 C37 . 1.367(6) ?
C1 C2 . 1.381(6) ?
C1 C6 . 1.402(7) ?
C2 C3 . 1.387(7) ?
C2 C46 . 1.519(7) ?
C3 C4 . 1.401(7) ?
C4 C5 . 1.401(7) ?
C4 C7 . 1.523(7) ?
C5 C6 . 1.395(7) ?
C6 C11 . 1.516(6) ?
C7 C8 . 1.505(9) ?
C7 C10 . 1.515(8) ?
C7 C9 . 1.550(8) ?
C12 C13 . 1.497(8) ?
C13 C18 . 1.386(8) ?
C13 C14 . 1.410(8) ?
C14 C15 . 1.407(7) ?
C15 C16 . 1.382(7) ?
C15 C23 . 1.545(7) ?
C16 C17 . 1.394(7) ?
C17 C18 . 1.396(8) ?
C17 C19 . 1.529(7) ?
C19 C21 . 1.519(7) ?
C19 C20 . 1.526(7) ?
C19 C22 . 1.540(7) ?
C23 C24 . 1.507(6) ?
C24 C25 . 1.380(7) ?
C24 C29 . 1.396(7) ?
C25 C26 . 1.394(6) ?
C26 C27 . 1.403(7) ?
C26 C34 . 1.509(7) ?
C27 C28 . 1.396(7) ?
C28 C29 . 1.415(6) ?
C28 C30 . 1.527(7) ?
C30 C31 . 1.519(8) ?
C30 C33 . 1.529(7) ?
C30 C32 . 1.521(7) ?
C35 C36 . 1.510(7) ?
C36 C41 . 1.392(7) ?
C36 C37 . 1.418(6) ?
C37 C38 . 1.367(7) ?
C38 C39 . 1.397(7) ?
C38 C46 . 1.532(6) ?
C39 C40 . 1.418(6) ?
C40 C41 . 1.402(7) ?
C40 C42 . 1.531(7) ?
C42 C43 . 1.511(7) ?
C42 C44 . 1.513(7) ?
C42 C45 . 1.547(7) ?
C47 Cl1 . 1.744(9) ?
C47 Cl2 . 1.748(9) ?
C47 Cl3 . 1.758(8) ?
O7 C48 . 1.413(9) ?
O7 C51 . 1.458(10) ?
C48 C49 . 1.442(14) ?
C49 C50 . 1.425(14) ?
C50 C51 . 1.462(16) ?

loop_
_geom_hbond_atom_site_label_D
_geom_hbond_atom_site_label_H
_geom_hbond_atom_site_label_A
_geom_hbond_distance_DH
_geom_hbond_distance_HA
_geom_hbond_distance_DA
_geom_hbond_angle_DHA
_geom_hbond_publ_flag
O1 H1 O2 .84 2.00 2.699(8) 140 yes
O1 H1 O3 .84 2.41 2.870(8) 116 yes
O3 H3 O4 .94 1.83 2.712(8) 154 yes
O4 H4 O5 1.05 1.75 2.662(8) 143 yes
O4 H4 O6 1.05 2.32 2.939(8) 117 yes
O6 H6 O1 .93 1.91 2.833(8) 177 yes
C47 H47 O7 .98 2.15 3.113(10) 168 yes

loop_
_cod_related_entry_id
_cod_related_entry_database
_cod_related_entry_code
1 ChemSpider 21135379
